data_7709723
loop_
_publ_author_name
'Kr\"atschmer, Frederic'
'Gui, Xin'
'Gamer, Michael T.'
'Klopper, Wim'
'Roesky, Peter W.'

_publ_section_title
;
 Systematic investigation of the influence of electronic substituents on
 dinuclear gold(i) amidinates: synthesis, characterisation and
 photoluminescence studies
;
_journal_name_full 'Dalton Transactions'
_journal_paper_doi 10.1039/D1DT03795A
_journal_year 2022
_chemical_formula_moiety 'C42 H46 Au2 N4 O8, 1[C7H8]'
_chemical_formula_sum 'C42 H46 Au2 N4 O8'
_chemical_formula_weight 1128.76
_space_group_crystal_system triclinic
_space_group_IT_number 2
_space_group_name_Hall '-P 1'
_space_group_name_H-M_alt 'P -1'
_atom_sites_solution_hydrogens geom
_atom_sites_solution_primary dual
_audit_creation_date 2021-07-29
_audit_creation_method
;
Olex2 1.2
(compiled 2018.05.29 svn.r3508 for OlexSys, GUI svn.r5506)
;
_audit_update_record
;
2021-11-08 deposited with the CCDC.	2022-02-25 downloaded from the CCDC.
;
_cell_angle_alpha 83.032(4)
_cell_angle_beta 78.583(4)
_cell_angle_gamma 83.304(4)
_cell_formula_units_Z 1
_cell_length_a 7.1610(3)
_cell_length_b 12.6256(6)
_cell_length_c 12.9627(7)
_cell_measurement_reflns_used 20580
_cell_measurement_temperature 160
_cell_measurement_theta_max 31.75
_cell_measurement_theta_min 2.18
_cell_volume 1135.13(10)
_computing_cell_refinement
;
X-Area Recipe 1.34.0.0 (STOE, 2019)
;
_computing_data_collection
;
X-Area Pilatus3_SV 1.31.161.0 (STOE, 2020)
;
_computing_data_reduction
;
X-Area Integrate 1.78.0.0 (STOE, 2020)
X-Area LANA 1.78.0.0 (STOE, 2020)
;
_computing_molecular_graphics 'Olex2 (Dolomanov et al., 2009)'
_computing_publication_material 'Olex2 (Dolomanov et al., 2009)'
_computing_structure_refinement 'ShelXL (Sheldrick, 2015)'
_computing_structure_solution 'ShelXT (Sheldrick, 2015)'
_diffrn_ambient_temperature 160
_diffrn_detector Pilatus200K
_diffrn_detector_area_resol_mean 5.81
_diffrn_detector_type 'DECTRIS PILATUS 200K'
_diffrn_measured_fraction_theta_full 0.996
_diffrn_measured_fraction_theta_max 0.872
_diffrn_measurement_details
;
 717 frames, detector distance = 60 mm
;
_diffrn_measurement_device 'Eulerian 4-circle diffractometer'
_diffrn_measurement_device_type 'STOE STADIVARI'
_diffrn_measurement_method 'rotation method, \w scans'
_diffrn_radiation_collimation '0.6 mm diameter'
_diffrn_radiation_monochromator 'multilayer optics'
_diffrn_radiation_polarisn_norm 0
_diffrn_radiation_probe x-ray
_diffrn_radiation_type 'Mo K\a'
_diffrn_radiation_wavelength 0.71073
_diffrn_reflns_av_R_equivalents 0.0191
_diffrn_reflns_av_unetI/netI 0.0355
_diffrn_reflns_Laue_measured_fraction_full 0.996
_diffrn_reflns_Laue_measured_fraction_max 0.872
_diffrn_reflns_limit_h_max 10
_diffrn_reflns_limit_h_min -7
_diffrn_reflns_limit_k_max 18
_diffrn_reflns_limit_k_min -18
_diffrn_reflns_limit_l_max 18
_diffrn_reflns_limit_l_min -19
_diffrn_reflns_number 15857
_diffrn_reflns_point_group_measured_fraction_full 0.996
_diffrn_reflns_point_group_measured_fraction_max 0.872
_diffrn_reflns_theta_full 25.242
_diffrn_reflns_theta_max 31.709
_diffrn_reflns_theta_min 2.175
_diffrn_source 'Mo GeniX 3D HF'
_diffrn_source_current 1.000
_diffrn_source_power 0.050
_diffrn_source_voltage 50
_exptl_absorpt_coefficient_mu 6.506
_exptl_absorpt_correction_T_max 0.0019
_exptl_absorpt_correction_T_min 0.0007
_exptl_absorpt_correction_type multi-scan
_exptl_absorpt_process_details
;
STOE X-Red32, absorption correction by Gaussian integration, analogous to
P. Coppens in: F. R. Ahmed (Editor), "Crystallographic Computing", Munksgaard,
Copenhagen (1970), 255 - 270. Afterwards scaling of reflection intensities was
performed within STOE LANA. J. Koziskova, F. Hahn, J. Richter, J. Kozisek, Acta
Chimica Slovaca, vol. 9, no. 2, 2016, pp. 136 - 140.
Finally a spherical absorption correction was done within STOE LANA.
;
_exptl_crystal_colour colourless
_exptl_crystal_colour_primary colourless
_exptl_crystal_density_diffrn 1.651
_exptl_crystal_density_method 'not measured'
_exptl_crystal_description block
_exptl_crystal_F_000 548
_exptl_crystal_size_max 0.234
_exptl_crystal_size_mid 0.146
_exptl_crystal_size_min 0.071
_refine_diff_density_max 0.891
_refine_diff_density_min -0.782
_refine_diff_density_rms 0.099
_refine_ls_extinction_method none
_refine_ls_goodness_of_fit_ref 0.957
_refine_ls_hydrogen_treatment constr
_refine_ls_matrix_type full
_refine_ls_number_parameters 334
_refine_ls_number_reflns 6716
_refine_ls_number_restraints 156
_refine_ls_restrained_S_all 0.962
_refine_ls_R_factor_all 0.0275
_refine_ls_R_factor_gt 0.0210
_refine_ls_shift/su_max 0.005
_refine_ls_shift/su_mean 0.000
_refine_ls_structure_factor_coef Fsqd
_refine_ls_weighting_details 'w=1/[\s^2^(Fo^2^)+(0.0227P)^2^] where P=(Fo^2^+2Fc^2^)/3'
_refine_ls_weighting_scheme calc
_refine_ls_wR_factor_gt 0.0426
_refine_ls_wR_factor_ref 0.0434
_reflns_Friedel_coverage 0.000
_reflns_number_gt 5763
_reflns_number_total 6716
_reflns_threshold_expression 'I > 2\s(I)'
_cod_data_source_file d1dt03795a2.cif
_cod_data_source_block fkp050a
_cod_database_code 7709723
_shelx_shelxl_version_number 2018/3
_audit_contact_author
;
      Prof. Dr. Peter W. Roesky
      Karlsruher Institut fuer Technologie (KIT), CS
      Institut fuer Anorganische Chemie (AOC)
      Lehrstuhl fuer Anorganische Funktionsmaterialien
      Engesserstr. 15, Geb. 30.45
      76131 Karlsruhe 
      Bundesrepublik Deutschland
;
_audit_contact_letter
;

;
_shelx_space_group_comment
;
The symmetry employed for this shelxl refinement is uniquely defined
by the following loop, which should always be used as a source of
symmetry information in preference to the above space-group names.
They are only intended as comments.
;
_olex2_refinement_description
;
1. Fixed Uiso
 At 1.2 times of:
  All C(H) groups
 At 1.5 times of:
  All C(H,H,H) groups
2. Uiso/Uaniso restraints and constraints
O3A \\sim O4A \\sim C12A \\sim C13A \\sim C14A \\sim C15A \\sim C16A \\sim C17A
\\sim C18A \\sim C19A \\sim C20A \\sim C21A: within 2A with sigma of 0.01 and
sigma for terminal atoms of 0.02
O3B \\sim O4B \\sim C12B \\sim C13B \\sim C14B \\sim C15B \\sim C16B \\sim C17B
\\sim C18B \\sim C19B \\sim C20B \\sim C21B: within 2A with sigma of 0.01 and
sigma for terminal atoms of 0.02
Uanis(C21A) \\sim Ueq, Uanis(O4A) \\sim Ueq: with sigma of 0.005 and sigma for
terminal atoms of 0.01
Uanis(C12B) = Uanis(C12A)
Uanis(C13B) = Uanis(C13A)
3. Others
 Fixed Sof: O3B(0.5) O4B(0.5) C12B(0.5) C17B(0.5) C16B(0.5) H16B(0.5)
 C15B(0.5) C14B(0.5) H14B(0.5) C13B(0.5) C18B(0.5) H18A(0.5) H18B(0.5)
 H18C(0.5) C19B(0.5) H19A(0.5) H19B(0.5) H19C(0.5) C20B(0.5) C21B(0.5)
 H21A(0.5) H21B(0.5) H21C(0.5) O3A(0.5) O4A(0.5) C12A(0.5) C17A(0.5) C16A(0.5)
 H16A(0.5) C15A(0.5) C14A(0.5) H14A(0.5) C13A(0.5) C18A(0.5) H18D(0.5)
 H18E(0.5) H18F(0.5) C19A(0.5) H19D(0.5) H19E(0.5) H19F(0.5) C20A(0.5)
 C21A(0.5) H21D(0.5) H21E(0.5) H21F(0.5)
4.a Aromatic/amide H refined with riding coordinates:
 C1(H1), C4(H4), C6(H6), C16B(H16B), C14B(H14B), C16A(H16A), C14A(H14A)
4.b Fitted hexagon refined as free rotating group:
 C12B(C17B,C16B,C15B,C14B,C13B), C12A(C17A,C16A,C15A,C14A,C13A)
4.c Idealised Me refined as rotating group:
 C8(H8A,H8B,H8C), C9(H9A,H9B,H9C), C11(H11A,H11B,H11C), C18B(H18A,H18B,H18C),
 C19B(H19A,H19B,H19C), C21B(H21A,H21B,H21C), C18A(H18D,H18E,H18F), C19A(H19D,
 H19E,H19F), C21A(H21D,H21E,H21F)
;
_smtbx_masks_special_details
;
A solvent mask was calculated and 43 electrons were 
found in a volume of 163 A^3 in 1 void per unit cell. 
This is consistent with the presence of a multiple 
disordered molecule of Toluene unit cell, which 
account for 50 electrons per unit cell.
;
_smtbx_masks_void_probe_radius 1.2
_smtbx_masks_void_truncation_radius 1.2
_olex2_submission_special_instructions 'No special instructions were received'

loop_
_space_group_symop_operation_xyz
'x, y, z'
'-x, -y, -z'

loop_
_atom_site_label
_atom_site_type_symbol
_atom_site_fract_x
_atom_site_fract_y
_atom_site_fract_z
_atom_site_U_iso_or_equiv
_atom_site_adp_type
_atom_site_occupancy
_atom_site_site_symmetry_order
_atom_site_calc_flag
_atom_site_refinement_flags_posn
_atom_site_refinement_flags_adp
_atom_site_refinement_flags_occupancy
_atom_site_disorder_assembly
_atom_site_disorder_group
Au Au 1.07376(2) -0.03771(2) 0.58780(2) 0.02342(3) Uani 1 1 d . . . . .
O1 O 0.4489(3) 0.61493(15) 0.29666(18) 0.0450(5) Uani 1 1 d . . . . .
O2 O 0.2537(3) 0.50109(15) 0.26524(16) 0.0390(5) Uani 1 1 d . . . . .
N1 N 0.9163(3) 0.09163(16) 0.65114(17) 0.0257(4) Uani 1 1 d . . . . .
N2 N 0.7899(3) 0.15803(16) 0.49843(17) 0.0249(4) Uani 1 1 d . . . . .
C1 C 0.8116(3) 0.16131(19) 0.5972(2) 0.0252(5) Uani 1 1 d . . . . .
H1 H 0.746150 0.218789 0.631832 0.030 Uiso 1 1 calc R . . . .
C2 C 0.6914(3) 0.25035(18) 0.44989(19) 0.0231(5) Uani 1 1 d . . . . .
C3 C 0.5329(3) 0.23733(18) 0.4062(2) 0.0242(5) Uani 1 1 d . . . . .
C4 C 0.4417(3) 0.32701(19) 0.3574(2) 0.0278(5) Uani 1 1 d . . . . .
H4 H 0.336846 0.319242 0.327517 0.033 Uiso 1 1 calc R . . . .
C5 C 0.5038(4) 0.42842(19) 0.3521(2) 0.0282(5) Uani 1 1 d . . . . .
C6 C 0.6643(4) 0.43899(19) 0.3935(2) 0.0295(5) Uani 1 1 d . . . . .
H6 H 0.707137 0.506402 0.389445 0.035 Uiso 1 1 calc R . . . .
C7 C 0.7620(3) 0.3513(2) 0.4407(2) 0.0269(5) Uani 1 1 d . . . . .
C8 C 0.9441(4) 0.3649(2) 0.4778(2) 0.0358(6) Uani 1 1 d . . . . .
H8A H 0.915480 0.374142 0.551834 0.054 Uiso 1 1 calc GR . . . .
H8B H 0.999852 0.426772 0.438885 0.054 Uiso 1 1 calc GR . . . .
H8C H 1.032612 0.302400 0.466081 0.054 Uiso 1 1 calc GR . . . .
C9 C 0.4623(4) 0.12899(19) 0.4101(2) 0.0309(6) Uani 1 1 d . . . . .
H9A H 0.551197 0.086311 0.362448 0.046 Uiso 1 1 calc GR . . . .
H9B H 0.339362 0.137508 0.389484 0.046 Uiso 1 1 calc GR . . . .
H9C H 0.451285 0.094026 0.480720 0.046 Uiso 1 1 calc GR . . . .
C10 C 0.4046(4) 0.5250(2) 0.3025(2) 0.0337(6) Uani 1 1 d . . . . .
C11 C 0.1504(5) 0.5894(2) 0.2127(3) 0.0492(8) Uani 1 1 d . . . . .
H11A H 0.239554 0.632887 0.166168 0.074 Uiso 1 1 calc GR . . . .
H11B H 0.071922 0.631887 0.264419 0.074 Uiso 1 1 calc GR . . . .
H11C H 0.070878 0.562194 0.172378 0.074 Uiso 1 1 calc GR . . . .
O3B O 0.7414(11) 0.1573(7) 1.1477(7) 0.072(2) Uani 0.5 1 d . U P A 2
O4B O 1.0136(8) 0.2303(5) 1.0922(5) 0.0371(12) Uani 0.5 1 d . U P A 2
C12B C 0.9106(16) 0.1105(10) 0.7593(5) 0.0276(7) Uani 0.5 1 d . U P A 2
C17B C 0.7500(12) 0.0891(6) 0.8356(7) 0.0346(18) Uani 0.5 1 d G U P A 2
C16B C 0.7420(8) 0.1093(5) 0.9396(6) 0.0367(16) Uani 0.5 1 d G U P A 2
H16B H 0.634580 0.094951 0.990637 0.044 Uiso 0.5 1 calc R . P A 2
C15B C 0.8947(9) 0.1509(6) 0.9671(6) 0.0308(16) Uani 0.5 1 d G U P A 2
C14B C 1.0553(10) 0.1723(9) 0.8908(9) 0.0283(17) Uani 0.5 1 d G U P A 2
H14B H 1.157376 0.200109 0.909215 0.034 Uiso 0.5 1 calc R . P A 2
C13B C 1.0632(14) 0.1521(11) 0.7869(8) 0.0285(9) Uani 0.5 1 d G U P A 2
C18B C 0.5861(13) 0.0367(7) 0.8104(9) 0.045(2) Uani 0.5 1 d . U P A 2
H18A H 0.556200 0.069340 0.744043 0.067 Uiso 0.5 1 calc GR . P A 2
H18B H 0.475608 0.046061 0.865278 0.067 Uiso 0.5 1 calc GR . P A 2
H18C H 0.622779 -0.038451 0.805897 0.067 Uiso 0.5 1 calc GR . P A 2
C19B C 1.237(2) 0.1754(9) 0.7048(9) 0.032(2) Uani 0.5 1 d . U P A 2
H19A H 1.294414 0.110327 0.675677 0.048 Uiso 0.5 1 calc GR . P A 2
H19B H 1.327295 0.204271 0.736822 0.048 Uiso 0.5 1 calc GR . P A 2
H19C H 1.200293 0.226432 0.649513 0.048 Uiso 0.5 1 calc GR . P A 2
C20B C 0.8710(12) 0.1753(8) 1.0782(8) 0.0388(18) Uani 0.5 1 d . U P A 2
C21B C 0.9974(11) 0.2612(7) 1.1985(6) 0.0432(16) Uani 0.5 1 d . U P A 2
H21A H 1.095908 0.306449 1.199174 0.065 Uiso 0.5 1 calc GR . P A 2
H21B H 1.011413 0.198140 1.246814 0.065 Uiso 0.5 1 calc GR . P A 2
H21C H 0.874300 0.299364 1.219535 0.065 Uiso 0.5 1 calc GR . P A 2
O3A O 0.8362(12) 0.1235(6) 1.1471(6) 0.061(2) Uani 0.5 1 d . U P A 1
O4A O 1.0938(10) 0.2124(7) 1.0802(7) 0.063(2) Uani 0.5 1 d . U P A 1
C12A C 0.9280(16) 0.1069(10) 0.7557(6) 0.0276(7) Uani 0.5 1 d . U P A 1
C17A C 0.7959(11) 0.0661(6) 0.8405(7) 0.0299(16) Uani 0.5 1 d G U P A 1
C16A C 0.8086(8) 0.0810(5) 0.9433(6) 0.0356(15) Uani 0.5 1 d G U P A 1
H16A H 0.720201 0.053679 0.999952 0.043 Uiso 0.5 1 calc R . P A 1
C15A C 0.9534(9) 0.1368(7) 0.9613(7) 0.0355(18) Uani 0.5 1 d G U P A 1
C14A C 1.0855(12) 0.1776(9) 0.8766(10) 0.037(2) Uani 0.5 1 d G U P A 1
H14A H 1.182334 0.214955 0.888698 0.044 Uiso 0.5 1 calc R . P A 1
C13A C 1.0728(16) 0.1627(11) 0.7738(8) 0.0285(9) Uani 0.5 1 d G U P A 1
C18A C 0.6444(13) -0.0003(8) 0.8226(9) 0.044(2) Uani 0.5 1 d . U P A 1
H18D H 0.691473 -0.036719 0.760351 0.067 Uiso 0.5 1 calc GR . P A 1
H18E H 0.531117 0.045721 0.813428 0.067 Uiso 0.5 1 calc GR . P A 1
H18F H 0.614570 -0.052078 0.882618 0.067 Uiso 0.5 1 calc GR . P A 1
C19A C 1.222(2) 0.2046(9) 0.6810(10) 0.036(2) Uani 0.5 1 d . U P A 1
H19D H 1.293508 0.145366 0.646595 0.054 Uiso 0.5 1 calc GR . P A 1
H19E H 1.307601 0.243847 0.706657 0.054 Uiso 0.5 1 calc GR . P A 1
H19F H 1.159004 0.251028 0.631453 0.054 Uiso 0.5 1 calc GR . P A 1
C20A C 0.9490(14) 0.1574(9) 1.0741(9) 0.051(2) Uani 0.5 1 d . U P A 1
C21A C 1.1039(17) 0.2365(10) 1.1854(9) 0.093(4) Uani 0.5 1 d . U P A 1
H21D H 1.235471 0.235576 1.191603 0.140 Uiso 0.5 1 calc GR . P A 1
H21E H 1.043637 0.183745 1.236963 0.140 Uiso 0.5 1 calc GR . P A 1
H21F H 1.039247 0.306195 1.197308 0.140 Uiso 0.5 1 calc GR . P A 1

loop_
_atom_site_aniso_label
_atom_site_aniso_U_11
_atom_site_aniso_U_22
_atom_site_aniso_U_33
_atom_site_aniso_U_23
_atom_site_aniso_U_13
_atom_site_aniso_U_12
Au 0.02583(5) 0.02024(4) 0.02503(5) -0.00621(3) -0.00681(3) 0.00194(3)
O1 0.0616(13) 0.0213(9) 0.0491(13) 0.0024(9) -0.0099(11) 0.0020(9)
O2 0.0519(12) 0.0277(10) 0.0367(11) 0.0007(8) -0.0159(10) 0.0087(9)
N1 0.0270(10) 0.0251(10) 0.0253(11) -0.0087(9) -0.0046(9) 0.0027(8)
N2 0.0267(10) 0.0198(9) 0.0282(11) -0.0054(8) -0.0063(9) 0.0023(8)
C1 0.0250(11) 0.0200(11) 0.0311(14) -0.0080(10) -0.0034(10) -0.0013(9)
C2 0.0240(11) 0.0204(11) 0.0224(12) -0.0031(9) 0.0005(10) 0.0009(9)
C3 0.0260(11) 0.0199(11) 0.0258(13) -0.0035(9) -0.0028(10) -0.0003(9)
C4 0.0283(12) 0.0252(12) 0.0294(13) -0.0037(10) -0.0063(11) 0.0021(10)
C5 0.0360(13) 0.0216(11) 0.0231(13) -0.0021(10) 0.0008(11) 0.0031(10)
C6 0.0366(13) 0.0198(11) 0.0296(14) -0.0030(10) 0.0000(11) -0.0024(10)
C7 0.0276(12) 0.0246(11) 0.0280(13) -0.0066(10) -0.0013(10) -0.0034(9)
C8 0.0343(14) 0.0290(13) 0.0459(17) -0.0051(12) -0.0072(13) -0.0086(11)
C9 0.0318(13) 0.0222(11) 0.0411(16) -0.0026(11) -0.0132(12) -0.0023(10)
C10 0.0461(15) 0.0274(13) 0.0222(13) -0.0003(10) -0.0002(12) 0.0050(11)
C11 0.065(2) 0.0393(16) 0.0410(18) 0.0000(14) -0.0212(16) 0.0195(15)
O3B 0.095(6) 0.090(6) 0.033(3) -0.017(4) 0.013(4) -0.052(4)
O4B 0.046(3) 0.047(3) 0.019(2) -0.0098(19) -0.007(2) -0.003(2)
C12B 0.0316(19) 0.0227(13) 0.0282(14) -0.0073(11) -0.0071(12) 0.0055(13)
C17B 0.037(4) 0.035(4) 0.033(3) -0.005(3) -0.008(3) -0.004(3)
C16B 0.045(4) 0.036(4) 0.027(3) -0.002(3) 0.003(3) -0.009(3)
C15B 0.044(4) 0.027(3) 0.019(3) -0.002(2) -0.006(3) 0.001(3)
C14B 0.040(3) 0.024(3) 0.026(3) -0.004(3) -0.017(3) -0.002(3)
C13B 0.0322(15) 0.023(2) 0.031(2) -0.0061(18) -0.0092(14) 0.0037(12)
C18B 0.038(5) 0.055(6) 0.042(4) -0.011(4) 0.000(4) -0.017(4)
C19B 0.040(4) 0.036(5) 0.023(4) -0.003(3) -0.012(3) -0.003(4)
C20B 0.052(4) 0.042(4) 0.025(3) -0.002(3) -0.008(4) -0.014(3)
C21B 0.065(5) 0.052(4) 0.018(3) -0.007(3) -0.018(3) -0.006(4)
O3A 0.101(6) 0.060(4) 0.024(3) -0.001(3) -0.015(4) -0.009(4)
O4A 0.091(4) 0.067(4) 0.043(3) -0.006(3) -0.033(3) -0.026(3)
C12A 0.0316(19) 0.0227(13) 0.0282(14) -0.0073(11) -0.0071(12) 0.0055(13)
C17A 0.039(4) 0.023(3) 0.029(3) -0.005(2) -0.012(3) 0.002(3)
C16A 0.041(4) 0.035(4) 0.030(3) -0.003(3) -0.008(3) 0.005(3)
C15A 0.047(4) 0.030(3) 0.033(4) -0.006(3) -0.019(3) 0.005(3)
C14A 0.042(4) 0.029(4) 0.041(5) -0.007(4) -0.012(4) 0.001(3)
C13A 0.0322(15) 0.023(2) 0.031(2) -0.0061(18) -0.0092(14) 0.0037(12)
C18A 0.038(5) 0.052(5) 0.041(4) -0.006(4) -0.001(4) -0.006(3)
C19A 0.032(4) 0.039(6) 0.036(6) -0.007(4) 0.000(4) -0.009(4)
C20A 0.075(5) 0.047(4) 0.035(4) 0.007(3) -0.029(4) -0.006(4)
C21A 0.139(7) 0.105(7) 0.058(5) -0.019(5) -0.048(6) -0.037(6)

loop_
_atom_type_symbol
_atom_type_description
_atom_type_scat_dispersion_real
_atom_type_scat_dispersion_imag
_atom_type_scat_source
C C 0.0033 0.0016 'International Tables Vol C Tables 4.2.6.8 and 6.1.1.4'
H H 0.0000 0.0000 'International Tables Vol C Tables 4.2.6.8 and 6.1.1.4'
Au Au -2.0133 8.8022 'International Tables Vol C Tables 4.2.6.8 and 6.1.1.4'
N N 0.0061 0.0033 'International Tables Vol C Tables 4.2.6.8 and 6.1.1.4'
O O 0.0106 0.0060 'International Tables Vol C Tables 4.2.6.8 and 6.1.1.4'

loop_
_exptl_crystal_face_index_h
_exptl_crystal_face_index_k
_exptl_crystal_face_index_l
_exptl_crystal_face_perp_dist
8 7 9 0.0410
-3 -5 -6 0.0422
-3 3 9 0.0225
4 -4 -9 0.0229
2 -9 7 0.0328
-3 9 -8 0.0294

loop_
_geom_angle_atom_site_label_1
_geom_angle_atom_site_label_2
_geom_angle_atom_site_label_3
_geom_angle
_geom_angle_site_symmetry_1
_geom_angle_site_symmetry_3
_geom_angle_publ_flag
N1 Au Au 84.50(6) . 2_756 ?
N1 Au N2 169.87(8) . 2_756 ?
N2 Au Au 85.38(6) 2_756 2_756 ?
C10 O2 C11 116.1(2) . . ?
C1 N1 Au 122.35(17) . . ?
C1 N1 C12B 116.2(5) . . ?
C1 N1 C12A 120.2(5) . . ?
C12B N1 Au 121.4(5) . . ?
C12A N1 Au 117.4(5) . . ?
C1 N2 Au 121.07(16) . 2_756 ?
C1 N2 C2 117.2(2) . . ?
C2 N2 Au 121.04(16) . 2_756 ?
N1 C1 N2 126.7(2) . . ?
N1 C1 H1 116.6 . . ?
N2 C1 H1 116.6 . . ?
C3 C2 N2 119.2(2) . . ?
C3 C2 C7 120.8(2) . . ?
C7 C2 N2 119.9(2) . . ?
C2 C3 C9 121.5(2) . . ?
C4 C3 C2 118.5(2) . . ?
C4 C3 C9 120.0(2) . . ?
C3 C4 H4 119.3 . . ?
C3 C4 C5 121.5(2) . . ?
C5 C4 H4 119.3 . . ?
C4 C5 C10 121.9(2) . . ?
C6 C5 C4 119.0(2) . . ?
C6 C5 C10 119.1(2) . . ?
C5 C6 H6 119.3 . . ?
C7 C6 C5 121.3(2) . . ?
C7 C6 H6 119.3 . . ?
C2 C7 C8 121.6(2) . . ?
C6 C7 C2 118.7(2) . . ?
C6 C7 C8 119.7(2) . . ?
C7 C8 H8A 109.5 . . ?
C7 C8 H8B 109.5 . . ?
C7 C8 H8C 109.5 . . ?
H8A C8 H8B 109.5 . . ?
H8A C8 H8C 109.5 . . ?
H8B C8 H8C 109.5 . . ?
C3 C9 H9A 109.5 . . ?
C3 C9 H9B 109.5 . . ?
C3 C9 H9C 109.5 . . ?
H9A C9 H9B 109.5 . . ?
H9A C9 H9C 109.5 . . ?
H9B C9 H9C 109.5 . . ?
O1 C10 O2 122.9(2) . . ?
O1 C10 C5 125.3(3) . . ?
O2 C10 C5 111.8(2) . . ?
O2 C11 H11A 109.5 . . ?
O2 C11 H11B 109.5 . . ?
O2 C11 H11C 109.5 . . ?
H11A C11 H11B 109.5 . . ?
H11A C11 H11C 109.5 . . ?
H11B C11 H11C 109.5 . . ?
C20B O4B C21B 115.2(6) . . ?
C17B C12B N1 119.8(7) . . ?
C17B C12B C13B 120.0 . . ?
C13B C12B N1 120.2(7) . . ?
C12B C17B C18B 121.6(7) . . ?
C16B C17B C12B 120.0 . . ?
C16B C17B C18B 118.3(7) . . ?
C17B C16B H16B 120.0 . . ?
C17B C16B C15B 120.0 . . ?
C15B C16B H16B 120.0 . . ?
C16B C15B C20B 116.7(6) . . ?
C14B C15B C16B 120.0 . . ?
C14B C15B C20B 123.2(6) . . ?
C15B C14B H14B 120.0 . . ?
C15B C14B C13B 120.0 . . ?
C13B C14B H14B 120.0 . . ?
C12B C13B C19B 120.3(9) . . ?
C14B C13B C12B 120.0 . . ?
C14B C13B C19B 119.7(9) . . ?
C17B C18B H18A 109.5 . . ?
C17B C18B H18B 109.5 . . ?
C17B C18B H18C 109.5 . . ?
H18A C18B H18B 109.5 . . ?
H18A C18B H18C 109.5 . . ?
H18B C18B H18C 109.5 . . ?
C13B C19B H19A 109.5 . . ?
C13B C19B H19B 109.5 . . ?
C13B C19B H19C 109.5 . . ?
H19A C19B H19B 109.5 . . ?
H19A C19B H19C 109.5 . . ?
H19B C19B H19C 109.5 . . ?
O3B C20B O4B 121.2(9) . . ?
O3B C20B C15B 127.0(8) . . ?
O4B C20B C15B 111.6(7) . . ?
O4B C21B H21A 109.5 . . ?
O4B C21B H21B 109.5 . . ?
O4B C21B H21C 109.5 . . ?
H21A C21B H21B 109.5 . . ?
H21A C21B H21C 109.5 . . ?
H21B C21B H21C 109.5 . . ?
C20A O4A C21A 115.6(9) . . ?
C17A C12A N1 120.3(8) . . ?
C17A C12A C13A 120.0 . . ?
C13A C12A N1 119.7(8) . . ?
C12A C17A C18A 120.6(7) . . ?
C16A C17A C12A 120.0 . . ?
C16A C17A C18A 119.3(7) . . ?
C17A C16A H16A 120.0 . . ?
C17A C16A C15A 120.0 . . ?
C15A C16A H16A 120.0 . . ?
C16A C15A C20A 117.0(6) . . ?
C14A C15A C16A 120.0 . . ?
C14A C15A C20A 122.8(7) . . ?
C15A C14A H14A 120.0 . . ?
C13A C14A C15A 120.0 . . ?
C13A C14A H14A 120.0 . . ?
C12A C13A C19A 120.1(10) . . ?
C14A C13A C12A 120.0 . . ?
C14A C13A C19A 119.9(10) . . ?
C17A C18A H18D 109.5 . . ?
C17A C18A H18E 109.5 . . ?
C17A C18A H18F 109.5 . . ?
H18D C18A H18E 109.5 . . ?
H18D C18A H18F 109.5 . . ?
H18E C18A H18F 109.5 . . ?
C13A C19A H19D 109.5 . . ?
C13A C19A H19E 109.5 . . ?
C13A C19A H19F 109.5 . . ?
H19D C19A H19E 109.5 . . ?
H19D C19A H19F 109.5 . . ?
H19E C19A H19F 109.5 . . ?
O3A C20A O4A 125.5(11) . . ?
O3A C20A C15A 123.5(10) . . ?
O4A C20A C15A 110.9(9) . . ?
O4A C21A H21D 109.5 . . ?
O4A C21A H21E 109.5 . . ?
O4A C21A H21F 109.5 . . ?
H21D C21A H21E 109.5 . . ?
H21D C21A H21F 109.5 . . ?
H21E C21A H21F 109.5 . . ?

loop_
_geom_bond_atom_site_label_1
_geom_bond_atom_site_label_2
_geom_bond_distance
_geom_bond_site_symmetry_2
_geom_bond_publ_flag
Au Au 2.7195(2) 2_756 ?
Au N1 2.0350(19) . ?
Au N2 2.0359(19) 2_756 ?
O1 C10 1.204(3) . ?
O2 C10 1.345(3) . ?
O2 C11 1.442(3) . ?
N1 C1 1.315(3) . ?
N1 C12B 1.442(8) . ?
N1 C12A 1.412(8) . ?
N2 C1 1.326(3) . ?
N2 C2 1.435(3) . ?
C1 H1 0.9300 . ?
C2 C3 1.399(3) . ?
C2 C7 1.408(3) . ?
C3 C4 1.388(3) . ?
C3 C9 1.505(3) . ?
C4 H4 0.9300 . ?
C4 C5 1.393(3) . ?
C5 C6 1.387(4) . ?
C5 C10 1.481(3) . ?
C6 H6 0.9300 . ?
C6 C7 1.384(3) . ?
C7 C8 1.510(3) . ?
C8 H8A 0.9600 . ?
C8 H8B 0.9600 . ?
C8 H8C 0.9600 . ?
C9 H9A 0.9600 . ?
C9 H9B 0.9600 . ?
C9 H9C 0.9600 . ?
C11 H11A 0.9600 . ?
C11 H11B 0.9600 . ?
C11 H11C 0.9600 . ?
O3B C20B 1.180(12) . ?
O4B C20B 1.351(11) . ?
O4B C21B 1.456(10) . ?
C12B C17B 1.3900 . ?
C12B C13B 1.3900 . ?
C17B C16B 1.3900 . ?
C17B C18B 1.519(13) . ?
C16B H16B 0.9300 . ?
C16B C15B 1.3900 . ?
C15B C14B 1.3900 . ?
C15B C20B 1.483(12) . ?
C14B H14B 0.9300 . ?
C14B C13B 1.3900 . ?
C13B C19B 1.500(16) . ?
C18B H18A 0.9600 . ?
C18B H18B 0.9600 . ?
C18B H18C 0.9600 . ?
C19B H19A 0.9600 . ?
C19B H19B 0.9600 . ?
C19B H19C 0.9600 . ?
C21B H21A 0.9600 . ?
C21B H21B 0.9600 . ?
C21B H21C 0.9600 . ?
O3A C20A 1.188(14) . ?
O4A C20A 1.333(13) . ?
O4A C21A 1.450(13) . ?
C12A C17A 1.3900 . ?
C12A C13A 1.3900 . ?
C17A C16A 1.3900 . ?
C17A C18A 1.514(13) . ?
C16A H16A 0.9300 . ?
C16A C15A 1.3900 . ?
C15A C14A 1.3900 . ?
C15A C20A 1.509(14) . ?
C14A H14A 0.9300 . ?
C14A C13A 1.3900 . ?
C13A C19A 1.530(15) . ?
C18A H18D 0.9600 . ?
C18A H18E 0.9600 . ?
C18A H18F 0.9600 . ?
C19A H19D 0.9600 . ?
C19A H19E 0.9600 . ?
C19A H19F 0.9600 . ?
C21A H21D 0.9600 . ?
C21A H21E 0.9600 . ?
C21A H21F 0.9600 . ?

loop_
_geom_torsion_atom_site_label_1
_geom_torsion_atom_site_label_2
_geom_torsion_atom_site_label_3
_geom_torsion_atom_site_label_4
_geom_torsion
_geom_torsion_site_symmetry_1
_geom_torsion_site_symmetry_2
_geom_torsion_site_symmetry_3
_geom_torsion_site_symmetry_4
_geom_torsion_publ_flag
Au N1 C1 N2 1.2(4) . . . . ?
Au N1 C12B C17B -104.2(6) . . . . ?
Au N1 C12B C13B 77.2(6) . . . . ?
Au N1 C12A C17A -93.3(7) . . . . ?
Au N1 C12A C13A 86.5(5) . . . . ?
Au N2 C1 N1 -0.5(4) 2_756 . . . ?
Au N2 C2 C3 63.8(3) 2_756 . . . ?
Au N2 C2 C7 -112.1(2) 2_756 . . . ?
N1 C12B C17B C16B -178.6(8) . . . . ?
N1 C12B C17B C18B 5.6(9) . . . . ?
N1 C12B C13B C14B 178.6(8) . . . . ?
N1 C12B C13B C19B -1.4(7) . . . . ?
N1 C12A C17A C16A 179.7(8) . . . . ?
N1 C12A C17A C18A 3.3(9) . . . . ?
N1 C12A C13A C14A -179.8(8) . . . . ?
N1 C12A C13A C19A -1.7(8) . . . . ?
N2 C2 C3 C4 -178.6(2) . . . . ?
N2 C2 C3 C9 0.7(4) . . . . ?
N2 C2 C7 C6 180.0(2) . . . . ?
N2 C2 C7 C8 2.0(4) . . . . ?
C1 N1 C12B C17B 74.5(8) . . . . ?
C1 N1 C12B C13B -104.1(4) . . . . ?
C1 N1 C12A C17A 88.8(8) . . . . ?
C1 N1 C12A C13A -91.4(5) . . . . ?
C1 N2 C2 C3 -125.6(3) . . . . ?
C1 N2 C2 C7 58.5(3) . . . . ?
C2 N2 C1 N1 -171.2(2) . . . . ?
C2 C3 C4 C5 -0.5(4) . . . . ?
C3 C2 C7 C6 4.1(4) . . . . ?
C3 C2 C7 C8 -173.9(2) . . . . ?
C3 C4 C5 C6 2.2(4) . . . . ?
C3 C4 C5 C10 -178.5(2) . . . . ?
C4 C5 C6 C7 -0.7(4) . . . . ?
C4 C5 C10 O1 178.9(3) . . . . ?
C4 C5 C10 O2 -0.1(4) . . . . ?
C5 C6 C7 C2 -2.4(4) . . . . ?
C5 C6 C7 C8 175.6(3) . . . . ?
C6 C5 C10 O1 -1.8(4) . . . . ?
C6 C5 C10 O2 179.2(2) . . . . ?
C7 C2 C3 C4 -2.7(4) . . . . ?
C7 C2 C3 C9 176.6(2) . . . . ?
C9 C3 C4 C5 -179.8(2) . . . . ?
C10 C5 C6 C7 180.0(2) . . . . ?
C11 O2 C10 O1 2.7(4) . . . . ?
C11 O2 C10 C5 -178.3(2) . . . . ?
C12B N1 C1 N2 -177.5(6) . . . . ?
C12B C17B C16B C15B 0.0 . . . . ?
C17B C12B C13B C14B 0.0 . . . . ?
C17B C12B C13B C19B -180.0(11) . . . . ?
C17B C16B C15B C14B 0.0 . . . . ?
C17B C16B C15B C20B 177.0(7) . . . . ?
C16B C15B C14B C13B 0.0 . . . . ?
C16B C15B C20B O3B 5.1(13) . . . . ?
C16B C15B C20B O4B -170.4(6) . . . . ?
C15B C14B C13B C12B 0.0 . . . . ?
C15B C14B C13B C19B 180.0(11) . . . . ?
C14B C15B C20B O3B -178.1(9) . . . . ?
C14B C15B C20B O4B 6.4(9) . . . . ?
C13B C12B C17B C16B 0.0 . . . . ?
C13B C12B C17B C18B -175.8(7) . . . . ?
C18B C17B C16B C15B 176.0(6) . . . . ?
C20B C15B C14B C13B -176.8(7) . . . . ?
C21B O4B C20B O3B 2.0(12) . . . . ?
C21B O4B C20B C15B 177.8(6) . . . . ?
C12A N1 C1 N2 178.9(6) . . . . ?
C12A C17A C16A C15A 0.0 . . . . ?
C17A C12A C13A C14A 0.0 . . . . ?
C17A C12A C13A C19A 178.1(11) . . . . ?
C17A C16A C15A C14A 0.0 . . . . ?
C17A C16A C15A C20A 175.3(7) . . . . ?
C16A C15A C14A C13A 0.0 . . . . ?
C16A C15A C20A O3A 4.4(12) . . . . ?
C16A C15A C20A O4A -179.3(6) . . . . ?
C15A C14A C13A C12A 0.0 . . . . ?
C15A C14A C13A C19A -178.1(11) . . . . ?
C14A C15A C20A O3A 179.5(8) . . . . ?
C14A C15A C20A O4A -4.1(10) . . . . ?
C13A C12A C17A C16A 0.0 . . . . ?
C13A C12A C17A C18A -176.4(6) . . . . ?
C18A C17A C16A C15A 176.5(6) . . . . ?
C20A C15A C14A C13A -175.0(7) . . . . ?
C21A O4A C20A O3A -3.5(15) . . . . ?
C21A O4A C20A C15A -179.8(8) . . . . ?

loop_
_smtbx_masks_void_nr
_smtbx_masks_void_average_x
_smtbx_masks_void_average_y
_smtbx_masks_void_average_z
_smtbx_masks_void_volume
_smtbx_masks_void_count_electrons
_smtbx_masks_void_content
1 -0.381 0.500 0.000 163.2 42.7 '1 Toluene'
